data_2215705
loop_
_publ_author_name
'H\"okelek, Tuncer'
'\,Caylak, Nagihan'
'Necefo\(glu, Hacali'

_publ_section_title Diaquabis(<i>N</i>,<i>N</i>-diethylnicotinamide-\k<i>N</i>)bis(4-fluorobenzoato-\k<i>O</i>)zinc(II)
_journal_coeditor_code XU2321
_journal_issue 10
_journal_name_full 'Acta Crystallographica Section E'
_journal_page_first m2561
_journal_page_last m2562
_journal_paper_doi 10.1107/S1600536807045382
_journal_volume 63
_journal_year 2007
_chemical_formula_iupac '[Zn (C7 H4 F O2)2 (C10 H14 N2 O)2 (H2 O)2]'
_chemical_formula_moiety 'C34 H40 F2 N4 O8 Zn'
_chemical_formula_sum 'C34 H40 F2 N4 O8 Zn'
_chemical_formula_weight 736.10
_chemical_name_systematic
;
Diaquabis(N,N-diethylnicotinamide-\kN)bis(4-fluorobenzoato-\kO)zinc(II)
;
_space_group_IT_number 2
_symmetry_cell_setting triclinic
_symmetry_space_group_name_Hall '-P 1'
_symmetry_space_group_name_H-M 'P -1'
_atom_sites_solution_hydrogens geom
_atom_sites_solution_primary direct
_atom_sites_solution_secondary difmap
_audit_creation_method SHELXL-97
_cell_angle_alpha 98.44(2)
_cell_angle_beta 95.73(2)
_cell_angle_gamma 112.94(3)
_cell_formula_units_Z 1
_cell_length_a 7.4261(2)
_cell_length_b 8.7188(3)
_cell_length_c 15.0798(4)
_cell_measurement_reflns_used 25
_cell_measurement_temperature 298(2)
_cell_measurement_theta_max 18.7
_cell_measurement_theta_min 3.6
_cell_volume 876.1(2)
_computing_cell_refinement 'CAD-4 EXPRESS (Enraf--Nonius, 1994)'
_computing_data_collection 'CAD-4 EXPRESS (Enraf--Nonius, 1994)'
_computing_data_reduction 'XCAD4 (Harms & Wocadlo, 1995)'
_computing_molecular_graphics 'ORTEP-3 for Windows (Farrugia, 1997)'
_computing_publication_material 'WinGX (Farrugia, 1999)'
_computing_structure_refinement 'SHELXL97 (Sheldrick, 1997)'
_computing_structure_solution 'SHELXS97 (Sheldrick, 1997)'
_diffrn_ambient_temperature 298(2)
_diffrn_measured_fraction_theta_full 0.999
_diffrn_measured_fraction_theta_max 0.999
_diffrn_measurement_device_type 'Enraf--Nonius TurboCAD-4'
_diffrn_measurement_method 'Non-profiled \w'
_diffrn_radiation_monochromator graphite
_diffrn_radiation_source 'fine-focus sealed tube'
_diffrn_radiation_type MoK\a
_diffrn_radiation_wavelength 0.71073
_diffrn_reflns_av_R_equivalents 0.0384
_diffrn_reflns_av_sigmaI/netI 0.0411
_diffrn_reflns_limit_h_max 0
_diffrn_reflns_limit_h_min -9
_diffrn_reflns_limit_k_max 10
_diffrn_reflns_limit_k_min -10
_diffrn_reflns_limit_l_max 18
_diffrn_reflns_limit_l_min -18
_diffrn_reflns_number 3830
_diffrn_reflns_theta_full 26.29
_diffrn_reflns_theta_max 26.29
_diffrn_reflns_theta_min 2.59
_diffrn_standards_decay_% 1
_diffrn_standards_interval_time 120
_diffrn_standards_number 3
_exptl_absorpt_coefficient_mu 0.767
_exptl_absorpt_correction_T_max 0.8905
_exptl_absorpt_correction_T_min 0.7601
_exptl_absorpt_correction_type psi-scan
_exptl_absorpt_process_details '(North <i>et al.</i>,  1968)'
_exptl_crystal_colour colorless
_exptl_crystal_density_diffrn 1.395
_exptl_crystal_density_method 'not measured'
_exptl_crystal_description rod-shaped
_exptl_crystal_F_000 384
_exptl_crystal_size_max 0.25
_exptl_crystal_size_mid 0.20
_exptl_crystal_size_min 0.15
_refine_diff_density_max 0.884
_refine_diff_density_min -0.770
_refine_ls_extinction_method none
_refine_ls_goodness_of_fit_ref 1.079
_refine_ls_hydrogen_treatment mixed
_refine_ls_matrix_type full
_refine_ls_number_parameters 233
_refine_ls_number_reflns 3547
_refine_ls_number_restraints 4
_refine_ls_restrained_S_all 1.302
_refine_ls_R_factor_all 0.0708
_refine_ls_R_factor_gt 0.0503
_refine_ls_shift/su_max 0.000
_refine_ls_shift/su_mean 0.000
_refine_ls_structure_factor_coef Fsqd
_refine_ls_weighting_details 'calc w=1/[\s^2^(Fo^2^)+(0.089P)^2^+0.159P] where P=(Fo^2^+2Fc^2^)/3'
_refine_ls_weighting_scheme calc
_refine_ls_wR_factor_gt 0.1282
_refine_ls_wR_factor_ref 0.1401
_reflns_number_gt 2934
_reflns_number_total 3547
_reflns_threshold_expression I>2\s(I)
_cod_data_source_file xu2321.cif
_cod_data_source_block I
_cod_database_code 2215705
_cod_database_fobs_code 2215705

loop_
_symmetry_equiv_pos_as_xyz
'x, y, z'
'-x, -y, -z'

loop_
_atom_site_type_symbol
_atom_site_label
_atom_site_fract_x
_atom_site_fract_y
_atom_site_fract_z
_atom_site_U_iso_or_equiv
_atom_site_adp_type
_atom_site_calc_flag
_atom_site_refinement_flags
_atom_site_occupancy
Zn Zn 0.0000 0.0000 0.0000 0.0333(2) Uani d S 1
F F -0.3354(5) 0.3270(5) 0.4677(2) 0.0928(11) Uani d . 1
O O1 -0.0243(4) 0.1622(3) 0.11031(16) 0.0395(6) Uani d . 1
O O2 0.2370(4) 0.2052(4) 0.2136(2) 0.0531(7) Uani d . 1
O O3 0.7298(4) 0.2781(4) -0.12884(19) 0.0521(7) Uani d . 1
O O4 0.2728(4) 0.0115(4) 0.06928(18) 0.0435(6) Uani d D 1
H H41 0.277(7) 0.080(5) 0.1259(18) 0.062(13) Uiso d D 1
H H42 0.274(9) -0.089(4) 0.083(3) 0.087(18) Uiso d D 1
N N1 0.1816(4) 0.2150(3) -0.05431(19) 0.0344(6) Uani d . 1
N N2 0.6281(5) 0.3228(4) -0.2636(2) 0.0480(8) Uani d . 1
C C1 0.0665(5) 0.1978(4) 0.1908(2) 0.0347(7) Uani d . 1
C C2 -0.0416(5) 0.2319(4) 0.2653(2) 0.0355(7) Uani d . 1
C C3 -0.2285(5) 0.2311(4) 0.2447(2) 0.0398(8) Uani d . 1
H H3 -0.2871 0.2087 0.1841 0.048 Uiso calc R 1
C C4 -0.3288(6) 0.2630(5) 0.3124(3) 0.0494(9) Uani d . 1
H H4 -0.4537 0.2628 0.2984 0.059 Uiso calc R 1
C C5 -0.2385(7) 0.2948(6) 0.4006(3) 0.0572(11) Uani d . 1
C C6 -0.0556(7) 0.2952(6) 0.4250(3) 0.0577(11) Uani d . 1
H H6 0.0004 0.3161 0.4859 0.069 Uiso calc R 1
C C7 0.0434(6) 0.2635(5) 0.3561(3) 0.0452(9) Uani d . 1
H H7 0.1680 0.2635 0.3709 0.054 Uiso calc R 1
C C8 0.1608(5) 0.3607(4) -0.0438(2) 0.0369(7) Uani d . 1
H H8 0.0637 0.3706 -0.0119 0.044 Uiso calc R 1
C C9 0.2759(6) 0.4980(5) -0.0779(3) 0.0416(8) Uani d . 1
H H9 0.2578 0.5984 -0.0686 0.050 Uiso calc R 1
C C10 0.4202(5) 0.4829(4) -0.1265(2) 0.0384(8) Uani d . 1
H H10 0.4991 0.5727 -0.1511 0.046 Uiso calc R 1
C C11 0.4439(5) 0.3320(4) -0.1375(2) 0.0332(7) Uani d . 1
C C12 0.3234(5) 0.2019(4) -0.0995(2) 0.0342(7) Uani d . 1
H H12 0.3414 0.1014 -0.1055 0.041 Uiso calc R 1
C C13 0.6110(5) 0.3076(4) -0.1774(2) 0.0365(7) Uani d . 1
C C14 0.4823(8) 0.3458(7) -0.3274(3) 0.0639(12) Uani d . 1
H H14A 0.5514 0.4202 -0.3663 0.077 Uiso calc R 1
H H14B 0.4119 0.4005 -0.2933 0.077 Uiso calc R 1
C C15 0.3370(10) 0.1828(10) -0.3848(6) 0.113(2) Uani d . 1
H H15A 0.4033 0.1361 -0.4251 0.169 Uiso calc R 1
H H15B 0.2355 0.2022 -0.4198 0.169 Uiso calc R 1
H H15C 0.2779 0.1045 -0.3467 0.169 Uiso calc R 1
C C16 0.8024(7) 0.3107(6) -0.2978(3) 0.0619(12) Uani d . 1
H H16A 0.9172 0.3679 -0.2497 0.074 Uiso calc R 1
H H16B 0.8279 0.3705 -0.3477 0.074 Uiso calc R 1
C C17 0.7806(9) 0.1333(7) -0.3299(5) 0.0887(19) Uani d . 1
H H17A 0.7677 0.0760 -0.2797 0.133 Uiso calc R 1
H H17B 0.8957 0.1359 -0.3547 0.133 Uiso calc R 1
H H17C 0.6645 0.0739 -0.3761 0.133 Uiso calc R 1

loop_
_atom_site_aniso_label
_atom_site_aniso_U_11
_atom_site_aniso_U_22
_atom_site_aniso_U_33
_atom_site_aniso_U_12
_atom_site_aniso_U_13
_atom_site_aniso_U_23
Zn 0.0261(3) 0.0353(3) 0.0398(3) 0.0099(2) 0.0119(2) 0.0154(2)
F 0.082(2) 0.142(3) 0.0599(17) 0.052(2) 0.0345(15) 0.0057(18)
O1 0.0392(13) 0.0389(13) 0.0424(14) 0.0150(10) 0.0128(11) 0.0134(11)
O2 0.0343(14) 0.0615(18) 0.0589(17) 0.0182(12) 0.0058(12) 0.0041(14)
O3 0.0423(15) 0.0706(19) 0.0576(16) 0.0322(14) 0.0140(12) 0.0263(14)
O4 0.0346(13) 0.0499(15) 0.0525(16) 0.0207(11) 0.0099(11) 0.0184(13)
N1 0.0293(13) 0.0333(14) 0.0412(15) 0.0102(11) 0.0102(11) 0.0138(12)
N2 0.0486(18) 0.058(2) 0.0491(18) 0.0274(16) 0.0231(15) 0.0205(15)
C1 0.0307(16) 0.0255(15) 0.0461(19) 0.0071(12) 0.0091(14) 0.0126(13)
C2 0.0335(17) 0.0282(16) 0.0415(18) 0.0081(13) 0.0077(14) 0.0095(13)
C3 0.0375(18) 0.0386(18) 0.0405(18) 0.0125(15) 0.0047(15) 0.0101(15)
C4 0.041(2) 0.053(2) 0.056(2) 0.0203(17) 0.0120(17) 0.0104(18)
C5 0.056(2) 0.067(3) 0.049(2) 0.024(2) 0.0216(19) 0.009(2)
C6 0.060(3) 0.074(3) 0.034(2) 0.024(2) 0.0063(18) 0.0082(19)
C7 0.0373(18) 0.049(2) 0.046(2) 0.0143(16) 0.0046(15) 0.0098(17)
C8 0.0306(16) 0.0391(18) 0.0432(18) 0.0143(14) 0.0117(14) 0.0109(14)
C9 0.0448(19) 0.0360(18) 0.052(2) 0.0210(15) 0.0143(16) 0.0170(15)
C10 0.0365(17) 0.0334(17) 0.0461(19) 0.0104(14) 0.0125(15) 0.0180(15)
C11 0.0281(15) 0.0360(17) 0.0346(16) 0.0100(13) 0.0071(13) 0.0122(13)
C12 0.0304(16) 0.0314(16) 0.0425(18) 0.0115(13) 0.0123(13) 0.0121(13)
C13 0.0314(16) 0.0343(17) 0.0448(19) 0.0106(13) 0.0126(14) 0.0154(14)
C14 0.077(3) 0.080(3) 0.050(2) 0.042(3) 0.022(2) 0.024(2)
C15 0.072(4) 0.111(6) 0.143(7) 0.028(4) 0.004(4) 0.021(5)
C16 0.061(3) 0.065(3) 0.076(3) 0.029(2) 0.042(2) 0.032(2)
C17 0.095(4) 0.074(4) 0.125(5) 0.049(3) 0.061(4) 0.034(3)

loop_
_atom_type_symbol
_atom_type_description
_atom_type_scat_dispersion_real
_atom_type_scat_dispersion_imag
_atom_type_scat_source
C C 0.0030 0.0020 'International Tables Vol C Tables 4.2.6.8 and 6.1.1.4'
H H 0.0000 0.0000 'International Tables Vol C Tables 4.2.6.8 and 6.1.1.4'
F F 0.0170 0.0100 'International Tables Vol C Tables 4.2.6.8 and 6.1.1.4'
N N 0.0060 0.0030 'International Tables Vol C Tables 4.2.6.8 and 6.1.1.4'
O O 0.0110 0.0060 'International Tables Vol C Tables 4.2.6.8 and 6.1.1.4'
Zn Zn 0.2840 1.4300 'International Tables Vol C Tables 4.2.6.8 and 6.1.1.4'

loop_
_geom_angle_atom_site_label_1
_geom_angle_atom_site_label_2
_geom_angle_atom_site_label_3
_geom_angle_site_symmetry_1
_geom_angle_site_symmetry_3
_geom_angle
_geom_angle_publ_flag
O1 Zn O1 . 2 180.00(14) ?
O1 Zn O4 . . 91.98(10) yes
O1 Zn O4 2 . 88.02(10) ?
O1 Zn O4 . 2 88.02(10) ?
O1 Zn O4 2 2 91.98(10) ?
O4 Zn O4 . 2 180.00(15) ?
O1 Zn N1 . 2 88.83(10) ?
O1 Zn N1 2 2 91.17(10) ?
O4 Zn N1 . 2 93.46(10) ?
O4 Zn N1 2 2 86.54(10) ?
O1 Zn N1 . . 91.17(10) yes
O1 Zn N1 2 . 88.83(10) ?
O4 Zn N1 . . 86.54(10) yes
O4 Zn N1 2 . 93.46(10) ?
N1 Zn N1 2 . 180.00(15) ?
C1 O1 Zn . . 126.6(2) ?
Zn O4 H41 . . 97(3) ?
Zn O4 H42 . . 118(4) ?
H41 O4 H42 . . 106(3) ?
C8 N1 C12 . . 118.1(3) ?
C8 N1 Zn . . 122.9(2) ?
C12 N1 Zn . . 118.9(2) ?
C13 N2 C14 . . 124.5(3) ?
C13 N2 C16 . . 117.9(3) ?
C14 N2 C16 . . 117.6(3) ?
O2 C1 O1 . . 125.5(3) ?
O2 C1 C2 . . 117.8(3) ?
O1 C1 C2 . . 116.7(3) ?
C3 C2 C7 . . 118.8(3) ?
C3 C2 C1 . . 120.7(3) ?
C7 C2 C1 . . 120.5(3) ?
C4 C3 C2 . . 121.3(3) ?
C4 C3 H3 . . 119.4 ?
C2 C3 H3 . . 119.4 ?
C5 C4 C3 . . 117.8(4) ?
C5 C4 H4 . . 121.1 ?
C3 C4 H4 . . 121.1 ?
F C5 C4 . . 118.3(4) ?
F C5 C6 . . 118.2(4) ?
C4 C5 C6 . . 123.6(4) ?
C5 C6 C7 . . 117.9(4) ?
C5 C6 H6 . . 121.1 ?
C7 C6 H6 . . 121.1 ?
C6 C7 C2 . . 120.7(4) ?
C6 C7 H7 . . 119.6 ?
C2 C7 H7 . . 119.6 ?
N1 C8 C9 . . 123.3(3) ?
N1 C8 H8 . . 118.4 ?
C9 C8 H8 . . 118.4 ?
C8 C9 C10 . . 118.5(3) ?
C8 C9 H9 . . 120.7 ?
C10 C9 H9 . . 120.7 ?
C11 C10 C9 . . 118.8(3) ?
C11 C10 H10 . . 120.6 ?
C9 C10 H10 . . 120.6 ?
C10 C11 C12 . . 118.6(3) ?
C10 C11 C13 . . 123.8(3) ?
C12 C11 C13 . . 117.0(3) ?
N1 C12 C11 . . 122.7(3) ?
N1 C12 H12 . . 118.6 ?
C11 C12 H12 . . 118.6 ?
O3 C13 N2 . . 122.0(3) ?
O3 C13 C11 . . 118.3(3) ?
N2 C13 C11 . . 119.7(3) ?
N2 C14 C15 . . 112.4(5) ?
N2 C14 H14A . . 109.1 ?
C15 C14 H14A . . 109.1 ?
N2 C14 H14B . . 109.1 ?
C15 C14 H14B . . 109.1 ?
H14A C14 H14B . . 107.8 ?
C14 C15 H15A . . 109.5 ?
C14 C15 H15B . . 109.5 ?
H15A C15 H15B . . 109.5 ?
C14 C15 H15C . . 109.5 ?
H15A C15 H15C . . 109.5 ?
H15B C15 H15C . . 109.5 ?
N2 C16 C17 . . 114.4(4) ?
N2 C16 H16A . . 108.7 ?
C17 C16 H16A . . 108.7 ?
N2 C16 H16B . . 108.7 ?
C17 C16 H16B . . 108.7 ?
H16A C16 H16B . . 107.6 ?
C16 C17 H17A . . 109.5 ?
C16 C17 H17B . . 109.5 ?
H17A C17 H17B . . 109.5 ?
C16 C17 H17C . . 109.5 ?
H17A C17 H17C . . 109.5 ?
H17B C17 H17C . . 109.5 ?

loop_
_geom_bond_atom_site_label_1
_geom_bond_atom_site_label_2
_geom_bond_site_symmetry_2
_geom_bond_distance
_geom_bond_publ_flag
Zn O1 . 2.090(2) yes
Zn O1 2 2.090(2) ?
Zn O4 . 2.143(2) yes
Zn O4 2 2.143(2) ?
Zn N1 2 2.169(3) ?
Zn N1 . 2.169(3) yes
F C5 . 1.357(5) ?
O1 C1 . 1.260(4) ?
O2 C1 . 1.252(4) ?
O3 C13 . 1.218(4) ?
O4 H41 . 0.960(16) ?
O4 H42 . 0.94(2) ?
N1 C8 . 1.327(4) ?
N1 C12 . 1.341(4) ?
N2 C13 . 1.340(5) ?
N2 C14 . 1.468(6) ?
N2 C16 . 1.476(5) ?
C2 C1 . 1.504(5) ?
C2 C3 . 1.388(5) ?
C3 H3 . 0.9300 ?
C2 C7 . 1.390(5) ?
C3 C4 . 1.380(5) ?
C4 H4 . 0.9300 ?
C4 C5 . 1.366(6) ?
C5 C6 . 1.370(7) ?
C6 H6 . 0.9300 ?
C7 C6 . 1.387(6) ?
C7 H7 . 0.9300 ?
C8 H8 . 0.9300 ?
C9 C8 . 1.378(5) ?
C9 C10 . 1.393(5) ?
C9 H9 . 0.9300 ?
C10 H10 . 0.9300 ?
C11 C10 . 1.383(5) ?
C11 C12 . 1.385(4) ?
C11 C13 . 1.504(5) ?
C12 H12 . 0.9300 ?
C14 C15 . 1.480(8) ?
C14 H14A . 0.9700 ?
C14 H14B . 0.9700 ?
C15 H15A . 0.9600 ?
C15 H15B . 0.9600 ?
C15 H15C . 0.9600 ?
C16 C17 . 1.490(7) ?
C16 H16A . 0.9700 ?
C16 H16B . 0.9700 ?
C17 H17A . 0.9600 ?
C17 H17B . 0.9600 ?
C17 H17C . 0.9600 ?

loop_
_geom_hbond_atom_site_label_D
_geom_hbond_atom_site_label_H
_geom_hbond_atom_site_label_A
_geom_hbond_site_symmetry_A
_geom_hbond_distance_DH
_geom_hbond_distance_HA
_geom_hbond_distance_DA
_geom_hbond_angle_DHA
_geom_hbond_publ_flag
O4 H41 O2 . 0.96(3) 1.71(4) 2.654(4) 167(4) yes
O4 H42 O3 2_655 0.93(4) 1.87(4) 2.795(4) 171(4) yes

loop_
_geom_torsion_atom_site_label_1
_geom_torsion_atom_site_label_2
_geom_torsion_atom_site_label_3
_geom_torsion_atom_site_label_4
_geom_torsion_site_symmetry_1
_geom_torsion
O4 Zn O1 C1 . -17.4(3)
O4 Zn O1 C1 2 162.6(3)
N1 Zn O1 C1 2 76.0(3)
N1 Zn O1 C1 . -104.0(3)
O1 Zn N1 C8 . -31.8(3)
O1 Zn N1 C8 2 148.2(3)
O4 Zn N1 C8 . -123.7(3)
O4 Zn N1 C8 2 56.3(3)
O1 Zn N1 C12 . 147.2(3)
O1 Zn N1 C12 2 -32.8(3)
O4 Zn N1 C12 . 55.3(3)
O4 Zn N1 C12 2 -124.7(3)
Zn O1 C1 O2 . 31.6(5)
Zn O1 C1 C2 . -147.5(2)
C12 N1 C8 C9 . 0.7(5)
Zn N1 C8 C9 . 179.8(3)
C8 N1 C12 C11 . -1.9(5)
Zn N1 C12 C11 . 179.0(2)
C14 N2 C13 O3 . 175.3(4)
C16 N2 C13 O3 . -2.8(6)
C14 N2 C13 C11 . -6.4(6)
C16 N2 C13 C11 . 175.5(3)
C13 N2 C14 C15 . -94.3(5)
C16 N2 C14 C15 . 83.8(6)
C13 N2 C16 C17 . 82.9(6)
C14 N2 C16 C17 . -95.3(5)
C3 C2 C1 O2 . 177.9(3)
C7 C2 C1 O2 . -2.5(5)
C3 C2 C1 O1 . -2.8(5)
C7 C2 C1 O1 . 176.7(3)
C7 C2 C3 C4 . 0.7(5)
C1 C2 C3 C4 . -179.7(3)
C3 C2 C7 C6 . -0.5(6)
C1 C2 C7 C6 . 179.9(4)
C2 C3 C4 C5 . -0.2(6)
C3 C4 C5 F . 179.7(4)
C3 C4 C5 C6 . -0.6(7)
F C5 C6 C7 . -179.5(4)
C4 C5 C6 C7 . 0.8(7)
C2 C7 C6 C5 . -0.2(7)
C10 C9 C8 N1 . 0.6(6)
C8 C9 C10 C11 . -0.9(5)
C12 C11 C10 C9 . -0.1(5)
C13 C11 C10 C9 . -171.5(3)
C10 C11 C12 N1 . 1.6(5)
C13 C11 C12 N1 . 173.6(3)
C10 C11 C13 O3 . 115.7(4)
C12 C11 C13 O3 . -55.8(5)
C10 C11 C13 N2 . -62.7(5)
C12 C11 C13 N2 . 125.8(4)
